data_4037683
loop_
_publ_author_name
'Bolte, Benoit'
'Bryan, Christopher S.'
'Sharp, Phillip P.'
'Sayyahi, Soheil'
'Rihouey, Charly'
'Kendrick, Amy'
'Lan, Ping'
'Banwell, Martin G.'
'Jackson, Colin J.'
'Fraser, Nicholas J.'
'Willis, Anthony C.'
'Ward, James S.'

_publ_section_title
;
 Total Syntheses of the 3H-Pyrrolo[2,3-c]quinolone-containing Alkaloids
 Marinoquinolines A-F, K and Aplidiopsamine A Using a Palladium-catalysed
 Ullmann Cross-coupling/Reductive Cyclization Pathway.
;
_journal_name_full 'The Journal of organic chemistry'
_journal_paper_doi 10.1021/acs.joc.9b02725
_journal_year 2019
_chemical_compound_source local
_chemical_formula_moiety 'C20 H13 N3 O'
_chemical_formula_sum 'C20 H13 N3 O'
_chemical_formula_weight 311.34
_space_group_IT_number 14
_space_group_name_Hall '-P 2ybc'
_space_group_name_H-M_alt 'P 1 21/c 1'
_symmetry_cell_setting monoclinic
_symmetry_space_group_name_Hall '-P 2ybc'
_symmetry_space_group_name_H-M 'P 1 21/c 1'
_atom_sites_solution_hydrogens difmap
_atom_sites_solution_primary direct
_audit_creation_date 14-06-10
_audit_creation_method CRYSTALS_ver_14.40
_audit_update_record
;
2014-06-10 - Report on C20 H13 N3 O 
             by Anthony C. Willis
             for   Benoit Bolte and Martin Banwell

2014-06-10 - passes checkcif tests with minor warnings  
;
_cell_angle_alpha 90
_cell_angle_beta 91.612(3)
_cell_angle_gamma 90
_cell_formula_units_Z 4
_cell_length_a 3.83600(10)
_cell_length_b 11.6306(4)
_cell_length_c 32.4071(11)
_cell_measurement_reflns_used 6658
_cell_measurement_temperature 150
_cell_measurement_theta_max 72
_cell_measurement_theta_min 4
_cell_volume 1445.27(8)
_computing_cell_refinement 'CrysAlisPro (Agilent Technologies, 2013)'
_computing_data_collection
;
CrysAlisPro, Agilent Technologies,
Version 1.171.37.21t (release 24-10-2013 CrysAlis171 .NET)
(compiled Oct 24 2013,16:12:21)
;
_computing_data_reduction 'CrysAlisPro (Agilent Technologies, 2013)'
_computing_molecular_graphics 'PLATON (Spek, 2008)'
_computing_publication_material 'CRYSTALS (Betteridge et al., 2003)'
_computing_structure_refinement
;
CRYSTALS (Betteridge et al., 2003)
;
_computing_structure_solution 'SIR92 (Altomare et al., 1994)'
_diffrn_ambient_temperature 150
_diffrn_measured_fraction_theta_full 0.998
_diffrn_measured_fraction_theta_max 0.998
_diffrn_measurement_device Area
_diffrn_measurement_device_type 'SuperNova, Dual, Cu at zero, Sapphire3'
_diffrn_measurement_method \w
_diffrn_radiation_monochromator mirror
_diffrn_radiation_type 'Cu K\a'
_diffrn_radiation_wavelength 1.54184
_diffrn_reflns_av_R_equivalents 0.041
_diffrn_reflns_limit_h_max 3
_diffrn_reflns_limit_h_min -4
_diffrn_reflns_limit_k_max 14
_diffrn_reflns_limit_k_min -14
_diffrn_reflns_limit_l_max 39
_diffrn_reflns_limit_l_min -40
_diffrn_reflns_number 16466
_diffrn_reflns_theta_full 72.290
_diffrn_reflns_theta_max 72.290
_diffrn_reflns_theta_min 4.038
_diffrn_standards_number 0
_exptl_absorpt_coefficient_mu 0.728
_exptl_absorpt_correction_T_max 0.97
_exptl_absorpt_correction_T_min 0.71
_exptl_absorpt_correction_type multi-scan
_exptl_absorpt_process_details
;
CrysAlisPro, Agilent Technologies,
Version 1.171.37.21t (release 24-10-2013 CrysAlis171 .NET)
(compiled Oct 24 2013,16:12:21)
Empirical absorption correction using spherical harmonics,
 implemented in SCALE3 ABSPACK scaling algorithm.
;
_exptl_crystal_colour yellow
_exptl_crystal_density_diffrn 1.431
_exptl_crystal_density_method 'not measured'
_exptl_crystal_description plate
_exptl_crystal_F_000 648
_exptl_crystal_size_max 0.259
_exptl_crystal_size_mid 0.141
_exptl_crystal_size_min 0.035
_refine_diff_density_max 0.31
_refine_diff_density_min -0.22
_refine_ls_extinction_method None
_refine_ls_goodness_of_fit_ref 1.0021
_refine_ls_hydrogen_treatment refxyz
_refine_ls_matrix_type full
_refine_ls_number_parameters 256
_refine_ls_number_reflns 2852
_refine_ls_number_restraints 0
_refine_ls_R_factor_all 0.0516
_refine_ls_R_factor_gt 0.0482
_refine_ls_shift/su_max 0.0044702
_refine_ls_shift/su_mean 0.0006769
_refine_ls_structure_factor_coef Fsqd
_refine_ls_weighting_details
;
 Method= Modified Sheldrick 
 w=1/[\s^2^(F^2^) + ( 0.08P)^2^ + 0.96P] 
 ,where P=(max(Fo^2^,0) + 2Fc^2^)/3 
;
_refine_ls_weighting_scheme calc
_refine_ls_wR_factor_all 0.1353
_refine_ls_wR_factor_gt 0.1318
_refine_ls_wR_factor_ref 0.1353
_reflns_limit_h_max 4
_reflns_limit_h_min -4
_reflns_limit_k_max 14
_reflns_limit_k_min 0
_reflns_limit_l_max 40
_reflns_limit_l_min 0
_reflns_number_gt 2601
_reflns_number_total 2852
_reflns_threshold_expression I>2.0\s(I)
_oxford_diffrn_Wilson_B_factor 1.81
_oxford_diffrn_Wilson_scale 0.03
_oxford_refine_ls_r_factor_ref 0.0516
_oxford_refine_ls_scale 5.71(19)
_oxford_reflns_number_all 2852
_oxford_reflns_threshold_expression_ref I>-10.0\s(I)
_oxford_structure_analysis_title 'Z:\ban1426SN\Tony_ban1426ASN_dat At 16:52 on'
_cod_data_source_file jo9b02725_si_006.cif
_cod_data_source_block ban1426SN
_cod_original_sg_symbol_Hall '-P 2ybc '
_cod_original_sg_symbol_H-M 'P 1 21/c 1 '
_cod_database_code 4037683

loop_
_symmetry_equiv_pos_as_xyz
x,y,z
-x,-y,-z
-x,y+1/2,-z+1/2
x,-y+1/2,z+1/2

loop_
_atom_site_label
_atom_site_type_symbol
_atom_site_fract_x
_atom_site_fract_y
_atom_site_fract_z
_atom_site_U_iso_or_equiv
_atom_site_occupancy
_atom_site_adp_type
N1 N 0.2638(3) 0.72480(12) 0.36411(4) 0.0222 1.0000 Uani
C2 C 0.3629(4) 0.61971(13) 0.35445(5) 0.0212 1.0000 Uani
C3 C 0.5082(4) 0.54526(14) 0.38516(5) 0.0213 1.0000 Uani
C4 C 0.5557(4) 0.58034(14) 0.42618(5) 0.0227 1.0000 Uani
C5 C 0.4476(4) 0.69290(14) 0.43701(5) 0.0225 1.0000 Uani
C6 C 0.4760(5) 0.73909(15) 0.47718(5) 0.0274 1.0000 Uani
C7 C 0.3570(5) 0.84820(16) 0.48493(6) 0.0312 1.0000 Uani
C8 C 0.2059(5) 0.91508(16) 0.45305(6) 0.0303 1.0000 Uani
C9 C 0.1786(4) 0.87301(14) 0.41370(5) 0.0258 1.0000 Uani
C10 C 0.2994(4) 0.76104(14) 0.40448(5) 0.0224 1.0000 Uani
N11 N 0.6250(4) 0.43412(12) 0.38220(5) 0.0257 1.0000 Uani
C12 C 0.7469(5) 0.39914(15) 0.42039(6) 0.0290 1.0000 Uani
C13 C 0.7079(4) 0.48615(15) 0.44817(5) 0.0271 1.0000 Uani
C14 C 0.3261(4) 0.57849(14) 0.31082(5) 0.0216 1.0000 Uani
O15 O 0.4090(3) 0.47676(10) 0.30399(4) 0.0286 1.0000 Uani
C16 C 0.2067(4) 0.65155(14) 0.27711(5) 0.0216 1.0000 Uani
C17 C 0.0416(4) 0.75794(14) 0.27830(5) 0.0232 1.0000 Uani
N18 N -0.0373(4) 0.79349(12) 0.23945(4) 0.0237 1.0000 Uani
C19 C 0.0744(4) 0.71276(13) 0.21150(5) 0.0219 1.0000 Uani
C20 C 0.2306(4) 0.62189(13) 0.23398(5) 0.0213 1.0000 Uani
C21 C 0.3750(4) 0.53029(14) 0.21215(5) 0.0241 1.0000 Uani
C22 C 0.3494(4) 0.53065(15) 0.16969(5) 0.0275 1.0000 Uani
C23 C 0.1847(5) 0.62133(15) 0.14799(5) 0.0286 1.0000 Uani
C24 C 0.0458(4) 0.71349(15) 0.16868(5) 0.0252 1.0000 Uani
H61 H 0.588(5) 0.6908(19) 0.5003(7) 0.0339 1.0000 Uiso
H71 H 0.381(6) 0.8803(19) 0.5155(7) 0.0381 1.0000 Uiso
H81 H 0.113(6) 0.997(2) 0.4575(7) 0.0363 1.0000 Uiso
H91 H 0.077(5) 0.9177(18) 0.3915(6) 0.0301 1.0000 Uiso
H121 H 0.845(6) 0.323(2) 0.4252(7) 0.0355 1.0000 Uiso
H131 H 0.763(6) 0.4830(18) 0.4797(7) 0.0317 1.0000 Uiso
H171 H -0.015(5) 0.8044(18) 0.3019(6) 0.0285 1.0000 Uiso
H211 H 0.507(5) 0.4684(18) 0.2272(6) 0.0291 1.0000 Uiso
H221 H 0.464(6) 0.4631(19) 0.1554(7) 0.0344 1.0000 Uiso
H231 H 0.165(6) 0.6196(18) 0.1162(7) 0.0347 1.0000 Uiso
H241 H -0.082(5) 0.7799(18) 0.1542(6) 0.0308 1.0000 Uiso
H181 H -0.151(5) 0.8588(19) 0.2320(6) 0.0286 1.0000 Uiso
H111 H 0.627(6) 0.3920(19) 0.3576(7) 0.0325 1.0000 Uiso

loop_
_atom_site_aniso_label
_atom_site_aniso_U_11
_atom_site_aniso_U_22
_atom_site_aniso_U_33
_atom_site_aniso_U_23
_atom_site_aniso_U_13
_atom_site_aniso_U_12
N1 0.0216(7) 0.0199(7) 0.0249(7) 0.0005(5) 0.0001(5) 0.0004(5)
C2 0.0184(7) 0.0192(8) 0.0261(8) 0.0009(6) 0.0008(6) -0.0008(6)
C3 0.0181(7) 0.0187(8) 0.0271(8) 0.0001(6) -0.0005(6) -0.0006(6)
C4 0.0186(7) 0.0229(8) 0.0267(8) 0.0011(6) 0.0002(6) -0.0020(6)
C5 0.0194(7) 0.0228(8) 0.0252(8) 0.0009(6) 0.0009(6) -0.0032(6)
C6 0.0283(8) 0.0277(9) 0.0262(9) -0.0004(7) 0.0002(6) -0.0042(7)
C7 0.0337(9) 0.0314(9) 0.0287(9) -0.0062(7) 0.0033(7) -0.0035(7)
C8 0.0318(9) 0.0233(9) 0.0361(10) -0.0064(7) 0.0069(7) -0.0009(7)
C9 0.0237(8) 0.0225(8) 0.0315(9) 0.0005(7) 0.0027(7) 0.0002(6)
C10 0.0205(7) 0.0211(8) 0.0257(8) -0.0013(6) 0.0021(6) -0.0017(6)
N11 0.0290(7) 0.0206(7) 0.0273(7) 0.0003(6) -0.0029(6) 0.0045(6)
C12 0.0299(9) 0.0237(9) 0.0332(9) 0.0021(7) -0.0032(7) 0.0037(7)
C13 0.0262(8) 0.0267(9) 0.0280(9) 0.0031(7) -0.0042(6) 0.0017(7)
C14 0.0185(7) 0.0184(8) 0.0280(8) -0.0003(6) -0.0002(6) -0.0005(6)
O15 0.0372(7) 0.0183(6) 0.0300(6) -0.0027(5) -0.0052(5) 0.0051(5)
C16 0.0203(7) 0.0192(8) 0.0253(8) 0.0001(6) -0.0007(6) -0.0024(6)
C17 0.0234(8) 0.0206(8) 0.0254(8) -0.0014(6) 0.0002(6) -0.0009(6)
N18 0.0251(7) 0.0181(7) 0.0276(7) 0.0017(5) -0.0011(5) 0.0009(5)
C19 0.0182(7) 0.0182(7) 0.0291(8) 0.0008(6) -0.0002(6) -0.0047(6)
C20 0.0176(7) 0.0194(8) 0.0269(8) 0.0005(6) -0.0006(6) -0.0049(6)
C21 0.0202(8) 0.0198(8) 0.0325(9) -0.0011(6) 0.0021(6) -0.0023(6)
C22 0.0256(8) 0.0264(9) 0.0307(9) -0.0059(7) 0.0050(7) -0.0056(7)
C23 0.0306(9) 0.0304(9) 0.0248(8) -0.0008(7) 0.0027(7) -0.0093(7)
C24 0.0245(8) 0.0239(8) 0.0270(8) 0.0040(6) -0.0011(6) -0.0078(6)

loop_
_atom_type_symbol
_atom_type_scat_dispersion_real
_atom_type_scat_dispersion_imag
_atom_type_scat_Cromer_Mann_a1
_atom_type_scat_Cromer_Mann_b1
_atom_type_scat_Cromer_Mann_a2
_atom_type_scat_Cromer_Mann_b2
_atom_type_scat_Cromer_Mann_a3
_atom_type_scat_Cromer_Mann_b3
_atom_type_scat_Cromer_Mann_a4
_atom_type_scat_Cromer_Mann_b4
_atom_type_scat_Cromer_Mann_c
_atom_type_scat_source
C 0.0181 0.0091 2.3100 20.8439 1.0200 10.2075 1.5886 0.5687 0.8650 51.6512 0.2156 'International Tables Vol C 4.2.6.8 and 6.1.1.4'
H 0.0000 0.0000 0.4930 10.5109 0.3229 26.1257 0.1402 3.1424 0.0408 57.7998 0.0030 'International Tables Vol C 4.2.6.8 and 6.1.1.4'
N 0.0311 0.0180 12.2126 0.0057 3.1322 9.8933 2.0125 28.9975 1.1663 0.5826 -11.5290 'International Tables Vol C 4.2.6.8 and 6.1.1.4'
O 0.0492 0.0322 3.0485 13.2771 2.2868 5.7011 1.5463 0.3239 0.8670 32.9089 0.2508 'International Tables Vol C 4.2.6.8 and 6.1.1.4'

loop_
_geom_angle_atom_site_label_1
_geom_angle_atom_site_label_2
_geom_angle_atom_site_label_3
_geom_angle
_geom_angle_publ_flag
C2 N1 C10 119.14(14) yes
N1 C2 C3 120.53(15) yes
N1 C2 C14 120.04(14) yes
C3 C2 C14 119.43(14) yes
C2 C3 C4 121.75(15) yes
C2 C3 N11 130.34(15) yes
C4 C3 N11 107.91(14) yes
C3 C4 C5 118.23(15) yes
C3 C4 C13 106.99(15) yes
C5 C4 C13 134.78(16) yes
C4 C5 C6 124.32(15) yes
C4 C5 C10 116.32(15) yes
C6 C5 C10 119.36(16) yes
C5 C6 C7 120.22(16) yes
C5 C6 H61 119.2(12) no
C7 C6 H61 120.6(12) no
C6 C7 C8 120.61(16) yes
C6 C7 H71 118.3(12) no
C8 C7 H71 121.0(12) no
C7 C8 C9 120.45(17) yes
C7 C8 H81 123.2(12) no
C9 C8 H81 116.3(12) no
C8 C9 C10 120.58(16) yes
C8 C9 H91 121.5(13) no
C10 C9 H91 117.9(12) no
C5 C10 C9 118.77(15) yes
C5 C10 N1 124.02(15) yes
C9 C10 N1 117.21(15) yes
C3 N11 C12 108.65(14) yes
C3 N11 H111 124.2(13) no
C12 N11 H111 127.1(13) no
N11 C12 C13 109.51(16) yes
N11 C12 H121 122.3(13) no
C13 C12 H121 128.2(13) no
C4 C13 C12 106.94(15) yes
C4 C13 H131 126.1(12) no
C12 C13 H131 126.9(12) no
C2 C14 O15 117.02(14) yes
C2 C14 C16 122.98(14) yes
O15 C14 C16 119.99(15) yes
C14 C16 C17 129.47(15) yes
C14 C16 C20 124.21(15) yes
C17 C16 C20 106.29(14) yes
C16 C17 N18 109.66(14) yes
C16 C17 H171 129.2(12) no
N18 C17 H171 121.1(12) no
C17 N18 C19 109.74(14) yes
C17 N18 H181 126.7(13) no
C19 N18 H181 123.5(13) no
N18 C19 C20 107.83(14) yes
N18 C19 C24 129.35(15) yes
C20 C19 C24 122.82(15) yes
C16 C20 C19 106.48(14) yes
C16 C20 C21 134.95(15) yes
C19 C20 C21 118.54(15) yes
C20 C21 C22 118.97(16) yes
C20 C21 H211 120.1(12) no
C22 C21 H211 120.8(12) no
C21 C22 C23 121.33(16) yes
C21 C22 H221 115.6(12) no
C23 C22 H221 123.1(12) no
C22 C23 C24 120.90(16) yes
C22 C23 H231 120.3(12) no
C24 C23 H231 118.8(12) no
C19 C24 C23 117.41(16) yes
C19 C24 H241 119.1(12) no
C23 C24 H241 123.5(12) no

loop_
_geom_bond_atom_site_label_1
_geom_bond_atom_site_label_2
_geom_bond_distance
_geom_bond_publ_flag
N1 C2 1.320(2) yes
N1 C10 1.377(2) yes
C2 C3 1.421(2) yes
C2 C14 1.496(2) yes
C3 C4 1.397(2) yes
C3 N11 1.372(2) yes
C4 C5 1.420(2) yes
C4 C13 1.423(2) yes
C5 C6 1.410(2) yes
C5 C10 1.424(2) yes
C6 C7 1.374(3) yes
C6 H61 1.02(2) no
C7 C8 1.405(3) yes
C7 H71 1.06(2) no
C8 C9 1.367(2) yes
C8 H81 1.03(2) no
C9 C10 1.417(2) yes
C9 H91 0.96(2) no
N11 C12 1.372(2) yes
N11 H111 0.94(2) no
C12 C13 1.366(3) yes
C12 H121 0.97(2) no
C13 H131 1.04(2) no
C14 O15 1.247(2) yes
C14 C16 1.448(2) yes
C16 C17 1.391(2) yes
C16 C20 1.445(2) yes
C17 N18 1.351(2) yes
C17 H171 0.97(2) no
N18 C19 1.381(2) yes
N18 H181 0.90(2) no
C19 C20 1.408(2) yes
C19 C24 1.389(2) yes
C20 C21 1.402(2) yes
C21 C22 1.377(2) yes
C21 H211 1.00(2) no
C22 C23 1.408(3) yes
C22 H221 1.02(2) no
C23 C24 1.379(3) yes
C23 H231 1.03(2) no
C24 H241 1.02(2) no

loop_
_geom_contact_atom_site_label_1
_geom_contact_atom_site_label_2
_geom_contact_distance
_geom_contact_site_symmetry_2
_geom_contact_publ_flag
O15 N11 2.690(2) . no
O15 C21 3.040(2) . no
O15 N18 2.9061(18) 3_545 no
N1 C17 2.911(2) . no
N11 O15 2.690(2) . no
N11 C24 3.319(2) 3_645 no
N18 C21 3.441(2) 3_555 no
N18 C20 3.446(2) 1_455 no
N18 O15 2.9061(18) 3_555 no
C2 C3 3.560(2) 1_455 no
C3 C2 3.560(2) 1_655 no
C3 C12 3.593(2) 1_455 no
C4 C13 3.524(2) 1_455 no
C5 C9 3.597(2) 1_655 no
C5 C10 3.551(2) 1_655 no
C6 C8 3.573(3) 1_655 no
C7 C8 3.531(3) 1_655 no
C8 C6 3.573(3) 1_455 no
C8 C7 3.531(3) 1_455 no
C9 C5 3.597(2) 1_455 no
C10 C5 3.551(2) 1_455 no
C12 C3 3.593(2) 1_655 no
C13 C4 3.524(2) 1_655 no
C16 C17 3.433(2) 1_655 no
C17 C16 3.433(2) 1_455 no
C17 N1 2.911(2) . no
C17 C21 3.565(2) 3_555 no
C19 C20 3.501(2) 1_455 no
C19 C21 3.421(2) 1_455 no
C20 C19 3.501(2) 1_655 no
C20 N18 3.446(2) 1_655 no
C20 C21 3.504(2) 1_455 no
C21 C17 3.565(2) 3_545 no
C21 C20 3.504(2) 1_655 no
C21 O15 3.040(2) . no
C21 C19 3.421(2) 1_655 no
C21 N18 3.441(2) 3_545 no
C22 C24 3.415(2) 1_655 no
C22 C23 3.464(2) 1_655 no
C23 C22 3.464(2) 1_455 no
C23 C24 3.519(2) 1_655 no
C24 C22 3.415(2) 1_455 no
C24 C23 3.519(2) 1_455 no
C24 N11 3.319(2) 3_655 no

loop_
_geom_hbond_atom_site_label_D
_geom_hbond_atom_site_label_H
_geom_hbond_atom_site_label_A
_geom_hbond_site_symmetry_A
_geom_hbond_angle_DHA
_geom_hbond_distance_DH
_geom_hbond_distance_HA
_geom_hbond_distance_DA
_geom_hbond_publ_flag
N18 H181 O15 3_555 159.9(18) 0.91(2) 2.04(2) 2.906(2) yes
N11 H111 C24 3_645 135.8(17) 0.94(2) 2.58(2) 3.319(2) yes

loop_
_geom_torsion_atom_site_label_1
_geom_torsion_atom_site_label_2
_geom_torsion_atom_site_label_3
_geom_torsion_atom_site_label_4
_geom_torsion
_geom_torsion_publ_flag
C10 N1 C2 C3 -0.7(2) no
C10 N1 C2 C14 179.90(13) no
C2 N1 C10 C5 1.9(2) no
C2 N1 C10 C9 -177.88(14) no
C12 N11 C3 C2 179.24(17) no
C12 N11 C3 C4 -0.44(19) no
C3 N11 C12 C13 0.5(2) no
C19 N18 C17 C16 -0.42(19) no
C17 N18 C19 C20 0.13(18) no
C17 N18 C19 C24 179.53(16) no
N1 C2 C3 N11 179.51(16) no
N1 C2 C3 C4 -0.9(2) no
C14 C2 C3 N11 -1.1(3) no
C14 C2 C3 C4 178.53(14) no
N1 C2 C14 O15 -176.74(14) no
N1 C2 C14 C16 4.4(2) no
C3 C2 C14 O15 3.9(2) no
C3 C2 C14 C16 -174.99(14) no
N11 C3 C4 C5 -178.98(14) no
N11 C3 C4 C13 0.25(18) no
C2 C3 C4 C5 1.3(2) no
C2 C3 C4 C13 -179.46(14) no
C3 C4 C5 C6 179.26(16) no
C3 C4 C5 C10 -0.2(2) no
C13 C4 C5 C6 0.3(3) no
C13 C4 C5 C10 -179.20(17) no
C3 C4 C13 C12 0.04(18) no
C5 C4 C13 C12 179.08(18) no
C4 C5 C6 C7 -178.54(17) no
C10 C5 C6 C7 1.0(3) no
C4 C5 C10 N1 -1.4(2) no
C4 C5 C10 C9 178.39(14) no
C6 C5 C10 N1 179.12(15) no
C6 C5 C10 C9 -1.1(2) no
C5 C6 C7 C8 0.0(3) no
C6 C7 C8 C9 -0.7(3) no
C7 C8 C9 C10 0.5(3) no
C8 C9 C10 N1 -179.83(15) no
C8 C9 C10 C5 0.4(2) no
N11 C12 C13 C4 -0.3(2) no
O15 C14 C16 C17 166.47(16) no
O15 C14 C16 C20 -11.1(2) no
C2 C14 C16 C17 -14.7(3) no
C2 C14 C16 C20 167.71(15) no
C14 C16 C17 N18 -177.40(16) no
C20 C16 C17 N18 0.53(18) no
C14 C16 C20 C19 177.63(15) no
C14 C16 C20 C21 -4.5(3) no
C17 C16 C20 C19 -0.44(17) no
C17 C16 C20 C21 177.44(17) no
N18 C19 C20 C16 0.20(17) no
N18 C19 C20 C21 -178.09(14) no
C24 C19 C20 C16 -179.26(15) no
C24 C19 C20 C21 2.5(2) no
N18 C19 C24 C23 179.33(17) no
C20 C19 C24 C23 -1.3(2) no
C16 C20 C21 C22 -179.69(17) no
C19 C20 C21 C22 -2.0(2) no
C20 C21 C22 C23 0.6(2) no
C21 C22 C23 C24 0.5(3) no
C22 C23 C24 C19 -0.2(2) no
